data_7155846
loop_
_publ_author_name
'Geibel, Irina'
'Schmidtmann, Marc'
'Christoffers, Jens'

_publ_section_title
;
 Cerium-Catalyzed, Oxidative Synthesis of Annulated, Tetrasubstituted
 Dihydrofuran-Derivatives
;
_journal_name_full 'Org. Biomol. Chem.'
_journal_paper_doi 10.1039/C7OB01904A
_journal_year 2017
_chemical_formula_structural C11H14O6
_chemical_formula_sum 'C11 H14 O6'
_chemical_formula_weight 242.22
_space_group_crystal_system triclinic
_space_group_IT_number 2
_space_group_name_Hall '-P 1'
_space_group_name_H-M_alt 'P -1'
_symmetry_space_group_name_Hall '-P 1'
_symmetry_space_group_name_H-M 'P -1'
_atom_sites_solution_hydrogens difmap
_atom_sites_solution_primary direct
_atom_sites_solution_secondary difmap
_audit_creation_method SHELXL-2014/7
_audit_update_record
;
2017-06-29 deposited with the CCDC.
2017-08-23 downloaded from the CCDC.
;
_cell_angle_alpha 76.9720(13)
_cell_angle_beta 81.6747(14)
_cell_angle_gamma 83.9592(14)
_cell_formula_units_Z 2
_cell_length_a 7.7439(3)
_cell_length_b 7.8264(3)
_cell_length_c 9.1707(3)
_cell_measurement_reflns_used 9978
_cell_measurement_temperature 100(2)
_cell_measurement_theta_max 36.31
_cell_measurement_theta_min 2.67
_cell_volume 534.27(3)
_computing_cell_refinement 'Bruker SAINT V8.34A'
_computing_data_collection 'Bruker APEX2'
_computing_data_reduction 'Bruker SAINT V8.34A'
_computing_structure_refinement 'SHELXL-2014/7 (Sheldrick, 2014)'
_computing_structure_solution 'SHELXS-2013/1 (Sheldrick, 2013)'
_diffrn_ambient_temperature 100(2)
_diffrn_measured_fraction_theta_full 1.000
_diffrn_measured_fraction_theta_max 1.000
_diffrn_measurement_device_type 'Bruker APEX-II CCD'
_diffrn_measurement_method '\f and \w scans'
_diffrn_radiation_type MoK\a
_diffrn_radiation_wavelength 0.71073
_diffrn_reflns_av_R_equivalents 0.0196
_diffrn_reflns_av_unetI/netI 0.0126
_diffrn_reflns_Laue_measured_fraction_full 1.000
_diffrn_reflns_Laue_measured_fraction_max 1.000
_diffrn_reflns_limit_h_max 12
_diffrn_reflns_limit_h_min -12
_diffrn_reflns_limit_k_max 13
_diffrn_reflns_limit_k_min -13
_diffrn_reflns_limit_l_max 15
_diffrn_reflns_limit_l_min -14
_diffrn_reflns_number 27838
_diffrn_reflns_point_group_measured_fraction_full 1.000
_diffrn_reflns_point_group_measured_fraction_max 1.000
_diffrn_reflns_theta_full 25.242
_diffrn_reflns_theta_max 36.317
_diffrn_reflns_theta_min 2.297
_diffrn_source 'sealed tube'
_exptl_absorpt_coefficient_mu 0.124
_exptl_absorpt_correction_T_max 1.0000
_exptl_absorpt_correction_T_min 0.9776
_exptl_absorpt_correction_type multi-scan
_exptl_absorpt_process_details 'SADABS-2014/5 (Sheldrick)'
_exptl_crystal_colour colourless
_exptl_crystal_density_diffrn 1.506
_exptl_crystal_description plate
_exptl_crystal_F_000 256
_exptl_crystal_size_max 0.320
_exptl_crystal_size_mid 0.240
_exptl_crystal_size_min 0.120
_refine_diff_density_max 0.581
_refine_diff_density_min -0.231
_refine_diff_density_rms 0.054
_refine_ls_extinction_method none
_refine_ls_goodness_of_fit_ref 1.059
_refine_ls_hydrogen_treatment mixed
_refine_ls_matrix_type full
_refine_ls_number_parameters 161
_refine_ls_number_reflns 5181
_refine_ls_number_restraints 0
_refine_ls_restrained_S_all 1.059
_refine_ls_R_factor_all 0.0316
_refine_ls_R_factor_gt 0.0296
_refine_ls_shift/su_max 0.000
_refine_ls_shift/su_mean 0.000
_refine_ls_structure_factor_coef Fsqd
_refine_ls_weighting_details 'w=1/[\s^2^(Fo^2^)+(0.0500P)^2^+0.1000P] where P=(Fo^2^+2Fc^2^)/3'
_refine_ls_weighting_scheme calc
_refine_ls_wR_factor_gt 0.0863
_refine_ls_wR_factor_ref 0.0879
_reflns_Friedel_coverage 0.000
_reflns_number_gt 4819
_reflns_number_total 5181
_reflns_threshold_expression 'I > 2\s(I)'
_cod_data_source_file c7ob01904a2.cif
_cod_data_source_block ig266f2
_cod_database_code 7155846
_shelx_shelxl_version_number 2014/7
_shelx_space_group_comment
;
The symmetry employed for this shelxl refinement is uniquely defined
by the following loop, which should always be used as a source of
symmetry information in preference to the above space-group names.
They are only intended as comments.
;
_shelx_estimated_absorpt_t_min 0.962
_shelx_estimated_absorpt_t_max 0.985

loop_
_space_group_symop_operation_xyz
'x, y, z'
'-x, -y, -z'

loop_
_atom_site_label
_atom_site_type_symbol
_atom_site_fract_x
_atom_site_fract_y
_atom_site_fract_z
_atom_site_U_iso_or_equiv
_atom_site_adp_type
_atom_site_occupancy
_atom_site_site_symmetry_order
_atom_site_calc_flag
_atom_site_refinement_flags_posn
_atom_site_refinement_flags_adp
O1 O 0.42831(6) 0.25506(5) 0.38689(5) 0.01300(7) Uani 1 1 d . .
O2 O 0.31311(5) 0.44357(5) 0.05665(4) 0.01066(7) Uani 1 1 d . .
O3 O 0.31707(6) 0.79503(5) 0.05075(5) 0.01437(8) Uani 1 1 d . .
O4 O 0.42529(5) 0.73062(5) 0.27390(5) 0.01193(7) Uani 1 1 d . .
O5 O 0.06719(5) 0.58451(5) 0.33799(4) 0.01162(7) Uani 1 1 d . .
H5 H 0.0895(17) 0.6227(17) 0.4132(15) 0.032(3) Uiso 1 1 d . .
O6 O -0.10267(6) 0.23231(6) 0.44969(5) 0.01696(8) Uani 1 1 d . .
C1 C 0.34785(6) 0.49333(6) 0.19108(5) 0.00874(8) Uani 1 1 d . .
C2 C 0.50266(7) 0.37791(7) 0.25844(6) 0.01120(8) Uani 1 1 d . .
H2A H 0.5701 0.3152 0.1835 0.013 Uiso 1 1 calc R U
H2B H 0.5819 0.4510 0.2892 0.013 Uiso 1 1 calc R U
C3 C 0.27703(7) 0.34520(7) 0.45020(6) 0.01182(8) Uani 1 1 d . .
H3A H 0.3099 0.4293 0.5056 0.014 Uiso 1 1 calc R U
H3B H 0.1999 0.2613 0.5201 0.014 Uiso 1 1 calc R U
C4 C 0.18615(6) 0.44215(6) 0.31360(5) 0.00883(8) Uani 1 1 d . .
C5 C 0.10203(6) 0.32335(6) 0.23944(5) 0.00957(8) Uani 1 1 d . .
C6 C 0.17918(7) 0.33546(6) 0.09516(5) 0.00978(8) Uani 1 1 d . .
C7 C 0.36292(6) 0.69010(6) 0.15913(5) 0.00945(8) Uani 1 1 d . .
C8 C 0.42282(8) 0.91632(7) 0.27320(7) 0.01444(9) Uani 1 1 d . .
H8A H 0.4945 0.9750 0.1823 0.022 Uiso 1 1 calc R U
H8B H 0.4701 0.9307 0.3628 0.022 Uiso 1 1 calc R U
H8C H 0.3022 0.9688 0.2740 0.022 Uiso 1 1 calc R U
C9 C -0.03915(7) 0.21651(7) 0.32141(6) 0.01105(8) Uani 1 1 d . .
C10 C -0.10577(8) 0.08125(7) 0.25456(6) 0.01455(9) Uani 1 1 d . .
H10A H -0.0105 -0.0074 0.2367 0.022 Uiso 1 1 calc R U
H10B H -0.1489 0.1386 0.1588 0.022 Uiso 1 1 calc R U
H10C H -0.2013 0.0244 0.3246 0.022 Uiso 1 1 calc R U
C11 C 0.14952(8) 0.25482(7) -0.03070(6) 0.01423(9) Uani 1 1 d . .
H11A H 0.2034 0.3231 -0.1265 0.021 Uiso 1 1 calc R U
H11B H 0.0235 0.2547 -0.0335 0.021 Uiso 1 1 calc R U
H11C H 0.2022 0.1337 -0.0149 0.021 Uiso 1 1 calc R U

loop_
_atom_site_aniso_label
_atom_site_aniso_U_11
_atom_site_aniso_U_22
_atom_site_aniso_U_33
_atom_site_aniso_U_23
_atom_site_aniso_U_13
_atom_site_aniso_U_12
O1 0.01469(16) 0.01042(15) 0.01238(16) 0.00008(12) -0.00223(12) 0.00123(12)
O2 0.01286(15) 0.01216(15) 0.00819(14) -0.00396(11) -0.00065(11) -0.00358(12)
O3 0.02037(19) 0.01121(16) 0.01126(15) -0.00029(12) -0.00516(13) -0.00014(13)
O4 0.01659(17) 0.00833(14) 0.01246(15) -0.00304(11) -0.00545(12) -0.00138(12)
O5 0.01253(16) 0.01102(15) 0.01213(15) -0.00549(12) -0.00109(12) 0.00133(12)
O6 0.01868(19) 0.01948(19) 0.01406(17) -0.00711(14) 0.00388(14) -0.00806(15)
C1 0.01038(17) 0.00849(17) 0.00797(16) -0.00260(13) -0.00153(13) -0.00110(13)
C2 0.01096(18) 0.01038(18) 0.01201(18) -0.00212(14) -0.00189(14) 0.00042(14)
C3 0.0138(2) 0.01276(19) 0.00882(17) -0.00168(14) -0.00223(14) -0.00058(15)
C4 0.01040(17) 0.00827(17) 0.00825(16) -0.00258(13) -0.00103(13) -0.00105(13)
C5 0.01075(18) 0.00931(17) 0.00945(17) -0.00315(13) -0.00126(13) -0.00189(13)
C6 0.01119(18) 0.00924(17) 0.00979(17) -0.00310(14) -0.00236(13) -0.00098(14)
C7 0.01017(18) 0.00904(17) 0.00940(17) -0.00229(14) -0.00119(13) -0.00122(13)
C8 0.0182(2) 0.00867(19) 0.0181(2) -0.00443(16) -0.00451(17) -0.00189(16)
C9 0.01116(18) 0.01069(18) 0.01194(18) -0.00296(14) -0.00173(14) -0.00208(14)
C10 0.0160(2) 0.0132(2) 0.0165(2) -0.00449(16) -0.00412(17) -0.00460(16)
C11 0.0177(2) 0.0160(2) 0.01146(19) -0.00658(16) -0.00280(16) -0.00332(17)

loop_
_atom_type_symbol
_atom_type_description
_atom_type_scat_dispersion_real
_atom_type_scat_dispersion_imag
_atom_type_scat_source
C C 0.0033 0.0016 'International Tables Vol C Tables 4.2.6.8 and 6.1.1.4'
H H 0.0000 0.0000 'International Tables Vol C Tables 4.2.6.8 and 6.1.1.4'
O O 0.0106 0.0060 'International Tables Vol C Tables 4.2.6.8 and 6.1.1.4'

loop_
_geom_angle_atom_site_label_1
_geom_angle_atom_site_label_2
_geom_angle_atom_site_label_3
_geom_angle
C3 O1 C2 106.23(4)
C6 O2 C1 108.23(4)
C7 O4 C8 116.43(4)
C4 O5 H5 110.5(9)
O2 C1 C7 109.53(4)
O2 C1 C2 111.05(4)
C7 C1 C2 115.80(4)
O2 C1 C4 106.28(4)
C7 C1 C4 109.86(4)
C2 C1 C4 103.78(4)
O1 C2 C1 106.29(4)
O1 C2 H2A 110.5
C1 C2 H2A 110.5
O1 C2 H2B 110.5
C1 C2 H2B 110.5
H2A C2 H2B 108.7
O1 C3 C4 104.33(4)
O1 C3 H3A 110.9
C4 C3 H3A 110.9
O1 C3 H3B 110.9
C4 C3 H3B 110.9
H3A C3 H3B 108.9
O5 C4 C5 109.84(4)
O5 C4 C3 115.40(4)
C5 C4 C3 114.28(4)
O5 C4 C1 114.58(4)
C5 C4 C1 100.07(4)
C3 C4 C1 101.51(4)
C6 C5 C9 129.13(5)
C6 C5 C4 109.51(4)
C9 C5 C4 121.36(4)
C5 C6 O2 113.61(4)
C5 C6 C11 133.65(5)
O2 C6 C11 112.74(4)
O3 C7 O4 125.18(5)
O3 C7 C1 125.59(5)
O4 C7 C1 109.11(4)
O4 C8 H8A 109.5
O4 C8 H8B 109.5
H8A C8 H8B 109.5
O4 C8 H8C 109.5
H8A C8 H8C 109.5
H8B C8 H8C 109.5
O6 C9 C5 120.20(5)
O6 C9 C10 118.70(5)
C5 C9 C10 121.06(4)
C9 C10 H10A 109.5
C9 C10 H10B 109.5
H10A C10 H10B 109.5
C9 C10 H10C 109.5
H10A C10 H10C 109.5
H10B C10 H10C 109.5
C6 C11 H11A 109.5
C6 C11 H11B 109.5
H11A C11 H11B 109.5
C6 C11 H11C 109.5
H11A C11 H11C 109.5
H11B C11 H11C 109.5

loop_
_geom_bond_atom_site_label_1
_geom_bond_atom_site_label_2
_geom_bond_distance
O1 C3 1.4216(7)
O1 C2 1.4328(7)
O2 C6 1.3638(6)
O2 C1 1.4416(6)
O3 C7 1.2088(6)
O4 C7 1.3310(6)
O4 C8 1.4501(7)
O5 C4 1.4060(6)
O5 H5 0.856(13)
O6 C9 1.2356(6)
C1 C7 1.5151(7)
C1 C2 1.5395(7)
C1 C4 1.5767(7)
C2 H2A 0.9900
C2 H2B 0.9900
C3 C4 1.5345(7)
C3 H3A 0.9900
C3 H3B 0.9900
C4 C5 1.5140(7)
C5 C6 1.3576(7)
C5 C9 1.4596(7)
C6 C11 1.4896(7)
C8 H8A 0.9800
C8 H8B 0.9800
C8 H8C 0.9800
C9 C10 1.5039(7)
C10 H10A 0.9800
C10 H10B 0.9800
C10 H10C 0.9800
C11 H11A 0.9800
C11 H11B 0.9800
C11 H11C 0.9800

loop_
_geom_hbond_atom_site_label_D
_geom_hbond_atom_site_label_H
_geom_hbond_atom_site_label_A
_geom_hbond_distance_DH
_geom_hbond_distance_HA
_geom_hbond_distance_DA
_geom_hbond_angle_DHA
_geom_hbond_site_symmetry_A
O5 H5 O6 0.856(13) 1.893(13) 2.7236(6) 163.1(13) 2_566
C10 H10B O3 0.98 2.41 3.3504(7) 161.6 2_565
C2 H2A O3 0.99 2.50 3.4651(7) 164.4 2_665
C8 H8B O1 0.98 2.60 3.4169(7) 140.5 2_666

loop_
_geom_torsion_atom_site_label_1
_geom_torsion_atom_site_label_2
_geom_torsion_atom_site_label_3
_geom_torsion_atom_site_label_4
_geom_torsion
C6 O2 C1 C7 -133.00(4)
C6 O2 C1 C2 97.86(5)
C6 O2 C1 C4 -14.37(5)
C3 O1 C2 C1 -33.69(5)
O2 C1 C2 O1 -103.86(4)
C7 C1 C2 O1 130.42(4)
C4 C1 C2 O1 9.95(5)
C2 O1 C3 C4 44.08(5)
O1 C3 C4 O5 -159.93(4)
O1 C3 C4 C5 71.29(5)
O1 C3 C4 C1 -35.42(5)
O2 C1 C4 O5 -102.83(4)
C7 C1 C4 O5 15.57(5)
C2 C1 C4 O5 139.98(4)
O2 C1 C4 C5 14.57(5)
C7 C1 C4 C5 132.97(4)
C2 C1 C4 C5 -102.62(4)
O2 C1 C4 C3 132.11(4)
C7 C1 C4 C3 -109.49(4)
C2 C1 C4 C3 14.93(5)
O5 C4 C5 C6 110.60(5)
C3 C4 C5 C6 -117.88(5)
C1 C4 C5 C6 -10.28(5)
O5 C4 C5 C9 -69.77(6)
C3 C4 C5 C9 61.75(6)
C1 C4 C5 C9 169.35(4)
C9 C5 C6 O2 -177.43(5)
C4 C5 C6 O2 2.17(6)
C9 C5 C6 C11 2.17(10)
C4 C5 C6 C11 -178.23(5)
C1 O2 C6 C5 8.13(6)
C1 O2 C6 C11 -171.55(4)
C8 O4 C7 O3 5.63(8)
C8 O4 C7 C1 -170.78(4)
O2 C1 C7 O3 14.60(7)
C2 C1 C7 O3 141.10(5)
C4 C1 C7 O3 -101.78(6)
O2 C1 C7 O4 -169.01(4)
C2 C1 C7 O4 -42.52(6)
C4 C1 C7 O4 74.61(5)
C6 C5 C9 O6 -174.40(5)
C4 C5 C9 O6 6.05(8)
C6 C5 C9 C10 7.79(8)
C4 C5 C9 C10 -171.77(5)
